data_2103989
loop_
_publ_author_name
'Turowska-Tyrk, Ilona'
'Trzop, El\.zbieta'

_publ_section_title
;
 Monitoring structural transformations in crystals. 6. The [4+4]
 photodimerization of 9-methylanthracene
;
_journal_issue 6
_journal_name_full 'Acta Crystallographica Section B'
_journal_page_first 779
_journal_page_last 786
_journal_paper_doi 10.1107/S0108768103023255
_journal_volume 59
_journal_year 2003
_chemical_formula_sum 'C15 H12'
_chemical_formula_weight 192.25
_chemical_name_systematic
;
 ?
;
_space_group_IT_number 14
_symmetry_cell_setting monoclinic
_symmetry_space_group_name_Hall '-P 2ybc'
_symmetry_space_group_name_H-M 'P 1 21/c 1'
_atom_sites_solution_hydrogens geom
_atom_sites_solution_primary direct
_atom_sites_solution_secondary difmap
_audit_creation_method SHELXL-97
_cell_angle_alpha 90.00
_cell_angle_beta 96.465(15)
_cell_angle_gamma 90.00
_cell_formula_units_Z 4
_cell_length_a 8.8738(13)
_cell_length_b 14.593(2)
_cell_length_c 8.0674(12)
_cell_measurement_reflns_used 500
_cell_measurement_temperature 293(2)
_cell_measurement_theta_max 22
_cell_measurement_theta_min 4
_cell_volume 1038.0(3)
_computing_cell_refinement 'Kuma KM4CCD software 2000'
_computing_data_collection 'Kuma KM4CCD software 2000'
_computing_data_reduction 'Kuma KM4CCD software 2000'
_computing_molecular_graphics 'ORTEP-3 1997'
_computing_publication_material 'SHELXL-97 (Sheldrick, 1997)'
_computing_structure_refinement 'SHELXL-97 (Sheldrick, 1997)'
_computing_structure_solution 'SHELXS-97 (Sheldrick, 1990)'
_diffrn_ambient_temperature 293(2)
_diffrn_measured_fraction_theta_full 0.952
_diffrn_measured_fraction_theta_max 0.952
_diffrn_measurement_device_type 'Kuma KM4CCD diffractometer'
_diffrn_measurement_method '\w scans'
_diffrn_radiation_monochromator graphite
_diffrn_radiation_source 'fine-focus sealed tube'
_diffrn_radiation_type MoK\a
_diffrn_radiation_wavelength 0.71073
_diffrn_reflns_av_R_equivalents 0.0277
_diffrn_reflns_av_sigmaI/netI 0.0262
_diffrn_reflns_limit_h_max 10
_diffrn_reflns_limit_h_min -10
_diffrn_reflns_limit_k_max 16
_diffrn_reflns_limit_k_min -18
_diffrn_reflns_limit_l_max 5
_diffrn_reflns_limit_l_min -9
_diffrn_reflns_number 3401
_diffrn_reflns_theta_full 26.00
_diffrn_reflns_theta_max 26.00
_diffrn_reflns_theta_min 4.58
_exptl_absorpt_coefficient_mu 0.069
_exptl_absorpt_correction_T_max 0.9863
_exptl_absorpt_correction_T_min 0.9661
_exptl_crystal_colour 'Pale yellow'
_exptl_crystal_density_diffrn 1.230
_exptl_crystal_density_method 'not measured'
_exptl_crystal_F_000 408
_exptl_crystal_size_max 0.50
_exptl_crystal_size_mid 0.35
_exptl_crystal_size_min 0.20
_refine_diff_density_max 0.262
_refine_diff_density_min -0.208
_refine_ls_extinction_coef 0.009(10)
_refine_ls_extinction_expression Fc^*^=kFc[1+0.001xFc^2^\l^3^/sin(2\q)]^-1/4^
_refine_ls_extinction_method SHELXL
_refine_ls_goodness_of_fit_ref 1.110
_refine_ls_hydrogen_treatment mixed
_refine_ls_matrix_type full
_refine_ls_number_parameters 198
_refine_ls_number_reflns 1940
_refine_ls_number_restraints 184
_refine_ls_restrained_S_all 1.075
_refine_ls_R_factor_all 0.1015
_refine_ls_R_factor_gt 0.0713
_refine_ls_shift/su_max 0.001
_refine_ls_shift/su_mean 0.000
_refine_ls_structure_factor_coef Fsqd
_refine_ls_weighting_details 'w=1/[\s^2^(Fo^2^)+(0.1343P)^2^+0.1501P] where P=(Fo^2^+2Fc^2^)/3'
_refine_ls_weighting_scheme calc
_refine_ls_wR_factor_gt 0.2091
_refine_ls_wR_factor_ref 0.2453
_reflns_number_gt 1205
_reflns_number_total 1940
_reflns_threshold_expression >2sigma(I)
_cod_data_source_file bk0138.cif
_cod_data_source_block 6D
_cod_depositor_comments
;
The following automatic conversions were performed:
'_symmetry_cell_setting' value 'Monoclinic' changed to 'monoclinic'
according to '/home/saulius/struct/CIF-dictionaries/cif_core.dic'
dictionary named 'cif_core.dic' version 2.4.1 from 2010-06-29.

Automatic conversion script
Id: cif_fix_enum 1527 2010-12-29 10:47:43Z saulius 

The following automatic conversions were performed:

'_symmetry_cell_setting' value 'Monoclinic' changed to 'monoclinic'
according to /home/saulius/struct/CIF-dictionaries/cif_core.dic
dictionary named 'cif_core.dic' version 2.4.1 from 2010-06-29.

Automatic conversion script
Id: cif_fix_values 1715 2011-07-08 13:25:40Z adriana 

The following automatic conversions were performed:

'_refine_ls_weighting_scheme' value 'calc
w=1/[\s^2^(Fo^2^)+(0.1343P)^2^+0.1501P] where P=(Fo^2^+2Fc^2^)/3' was
changed to 'calc'. New tag '_refine_ls_weighting_details' was
created. The value of the new tag was set to
'w=1/[\s^2^(Fo^2^)+(0.1343P)^2^+0.1501P] where P=(Fo^2^+2Fc^2^)/3'.

Automatic conversion script
Id: cif_fix_values 3143 2015-03-26 13:38:13Z robertas 
;
_cod_original_sg_symbol_H-M P21/c
_cod_database_code 2103989
_cod_database_fobs_code 2103989

loop_
_symmetry_equiv_pos_as_xyz
'x, y, z'
'x, -y+1/2, z+1/2'
'-x, -y, -z'
'-x, y-1/2, -z-1/2'

loop_
_atom_site_label
_atom_site_fract_x
_atom_site_fract_y
_atom_site_fract_z
_atom_site_U_iso_or_equiv
_atom_site_adp_type
_atom_site_calc_flag
_atom_site_refinement_flags
_atom_site_occupancy
_atom_site_disorder_assembly
_atom_site_disorder_group
_atom_site_type_symbol
C1M 1.1012(3) 0.42020(19) 0.3035(4) 0.0656(8) Uani d PDU 0.936(3) A 1 C
H1M 1.0493 0.4487 0.3831 0.079 Uiso calc PR 0.936(3) A 1 H
C2M 1.2508(4) 0.4026(2) 0.3405(4) 0.0779(9) Uani d PDU 0.936(3) A 1 C
H2M 1.2996 0.4194 0.4441 0.093 Uiso calc PR 0.936(3) A 1 H
C3M 1.3327(3) 0.3595(2) 0.2245(5) 0.0799(10) Uani d PDU 0.936(3) A 1 C
H3M 1.4354 0.3472 0.2512 0.096 Uiso calc PR 0.936(3) A 1 H
C4M 1.2622(3) 0.3357(2) 0.0734(4) 0.0663(8) Uani d PDU 0.936(3) A 1 C
H4M 1.3177 0.3067 -0.0026 0.080 Uiso calc PR 0.936(3) A 1 H
C5M 0.8063(4) 0.31899(18) -0.3282(3) 0.0618(8) Uani d PDU 0.936(3) A 1 C
H5M 0.8625 0.2933 -0.4069 0.074 Uiso calc PR 0.936(3) A 1 H
C6M 0.6551(4) 0.3303(2) -0.3660(4) 0.0744(9) Uani d PDU 0.936(3) A 1 C
H6M 0.6083 0.3119 -0.4696 0.089 Uiso calc PR 0.936(3) A 1 H
C7M 0.5687(4) 0.3696(2) -0.2496(4) 0.0724(9) Uani d PDU 0.936(3) A 1 C
H7M 0.4647 0.3766 -0.2763 0.087 Uiso calc PR 0.936(3) A 1 H
C8M 0.6341(4) 0.3973(2) -0.1004(4) 0.0625(9) Uani d PDU 0.936(3) A 1 C
H8M 0.5742 0.4242 -0.0263 0.075 Uiso calc PR 0.936(3) A 1 H
C9M 0.8651(3) 0.41276(15) 0.1056(3) 0.0497(6) Uani d PDU 0.936(3) A 1 C
C10M 1.0333(3) 0.32984(16) -0.1271(3) 0.0533(7) Uani d PDU 0.936(3) A 1 C
H10M 1.0890 0.3022 -0.2044 0.064 Uiso calc PR 0.936(3) A 1 H
C11M 1.0201(3) 0.39652(16) 0.1465(3) 0.0483(7) Uani d PDU 0.936(3) A 1 C
C12M 1.1063(3) 0.35362(16) 0.0276(3) 0.0509(6) Uani d PDU 0.936(3) A 1 C
C13M 0.8809(3) 0.34567(14) -0.1703(3) 0.0493(6) Uani d PDU 0.936(3) A 1 C
C14M 0.7928(3) 0.38698(17) -0.0514(3) 0.0466(6) Uani d PDU 0.936(3) A 1 C
C15M 0.7733(3) 0.4566(2) 0.2312(4) 0.0702(9) Uani d PDU 0.936(3) A 1 C
H15A 0.6699 0.4632 0.1830 0.105 Uiso calc PR 0.936(3) A 1 H
H15B 0.8146 0.5159 0.2616 0.105 Uiso calc PR 0.936(3) A 1 H
H15C 0.7770 0.4186 0.3287 0.105 Uiso calc PR 0.936(3) A 1 H
C1D 1.077(4) 0.398(3) 0.365(3) 0.078(12) Uiso d PDU 0.064(3) A 2 C
C2D 1.216(4) 0.359(3) 0.422(4) 0.095(13) Uiso d PDU 0.064(3) A 2 C
C3D 1.316(4) 0.342(3) 0.305(4) 0.103(18) Uiso d PDU 0.064(3) A 2 C
C4D 1.283(3) 0.361(3) 0.136(4) 0.052(10) Uiso d PDU 0.064(3) A 2 C
C5D 0.881(4) 0.352(3) -0.287(4) 0.078(12) Uiso d PDU 0.064(3) A 2 C
C6D 0.731(4) 0.327(3) -0.332(4) 0.060(14) Uiso d PDU 0.064(3) A 2 C
C7D 0.631(4) 0.348(3) -0.218(5) 0.088(16) Uiso d PDU 0.064(3) A 2 C
C8D 0.677(3) 0.394(3) -0.071(5) 0.052(14) Uiso d PDU 0.064(3) A 2 C
C9D 0.891(2) 0.4639(15) 0.133(3) 0.069(8) Uiso d PDU 0.064(3) . 2 C
C10D 1.090(3) 0.4274(15) -0.095(3) 0.066(10) Uiso d PDU 0.064(3) . 2 C
C11D 1.044(3) 0.4212(19) 0.197(3) 0.036(5) Uiso d PDU 0.064(3) A 2 C
C12D 1.143(3) 0.403(3) 0.082(3) 0.080(12) Uiso d PDU 0.064(3) A 2 C
C13D 0.928(3) 0.398(2) -0.141(3) 0.069(10) Uiso d PDU 0.064(3) A 2 C
C14D 0.827(3) 0.413(2) -0.018(3) 0.041(5) Uiso d PDU 0.064(3) A 2 C
C15D 0.812(4) 0.463(3) 0.294(4) 0.076(14) Uiso d PDU 0.064(3) A 2 C

loop_
_atom_site_aniso_label
_atom_site_aniso_U_11
_atom_site_aniso_U_22
_atom_site_aniso_U_33
_atom_site_aniso_U_12
_atom_site_aniso_U_13
_atom_site_aniso_U_23
C1M 0.079(2) 0.0644(16) 0.0522(17) -0.0023(14) 0.0026(13) -0.0035(13)
C2M 0.078(2) 0.083(2) 0.0682(19) -0.0066(15) -0.0135(15) -0.0019(15)
C3M 0.0571(19) 0.088(2) 0.090(3) -0.0065(15) -0.0105(17) 0.0113(19)
C4M 0.0533(17) 0.0722(18) 0.073(2) 0.0003(12) 0.0075(13) -0.0030(16)
C5M 0.078(2) 0.0565(16) 0.0507(15) 0.0040(14) 0.0051(13) -0.0054(11)
C6M 0.083(2) 0.0703(18) 0.0641(19) -0.0001(15) -0.0166(16) -0.0004(14)
C7M 0.0572(18) 0.0772(19) 0.080(2) 0.0070(15) -0.0068(14) 0.0035(15)
C8M 0.0514(18) 0.0638(18) 0.072(2) 0.0085(15) 0.0047(15) 0.0057(14)
C9M 0.0562(15) 0.0464(13) 0.0482(14) 0.0006(10) 0.0132(10) 0.0020(9)
C10M 0.0575(16) 0.0502(13) 0.0545(15) 0.0022(10) 0.0162(11) -0.0044(10)
C11M 0.0553(15) 0.0440(12) 0.0449(13) -0.0038(10) 0.0018(10) 0.0009(10)
C12M 0.0492(14) 0.0477(12) 0.0563(14) -0.0012(9) 0.0078(10) 0.0041(10)
C13M 0.0611(16) 0.0405(12) 0.0465(14) 0.0025(10) 0.0071(10) 0.0032(9)
C14M 0.0507(15) 0.0418(13) 0.0474(14) 0.0008(10) 0.0060(10) 0.0028(10)
C15M 0.0731(19) 0.0802(19) 0.0585(18) 0.0050(14) 0.0133(14) -0.0088(15)

loop_
_atom_type_symbol
_atom_type_description
_atom_type_scat_dispersion_real
_atom_type_scat_dispersion_imag
_atom_type_scat_source
C C 0.0033 0.0016 'International Tables Vol C Tables 4.2.6.8 and 6.1.1.4'
H H 0.0000 0.0000 'International Tables Vol C Tables 4.2.6.8 and 6.1.1.4'

loop_
_geom_angle_atom_site_label_1
_geom_angle_atom_site_label_2
_geom_angle_atom_site_label_3
_geom_angle_site_symmetry_3
_geom_angle
C2M C1M C11M . 122.3(3)
C1M C2M C3M . 120.6(3)
C4M C3M C2M . 119.8(3)
C3M C4M C12M . 121.8(3)
C6M C5M C13M . 121.2(3)
C5M C6M C7M . 120.2(3)
C8M C7M C6M . 120.8(3)
C7M C8M C14M . 122.1(3)
C11M C9M C14M . 120.3(2)
C11M C9M C15M . 120.2(2)
C14M C9M C15M . 119.5(2)
C13M C10M C12M . 122.2(2)
C9M C11M C1M . 123.5(2)
C9M C11M C12M . 120.0(2)
C1M C11M C12M . 116.4(2)
C10M C12M C4M . 122.3(2)
C10M C12M C11M . 118.7(2)
C4M C12M C11M . 119.0(2)
C10M C13M C5M . 121.7(2)
C10M C13M C14M . 119.6(2)
C5M C13M C14M . 118.7(2)
C9M C14M C8M . 123.9(2)
C9M C14M C13M . 119.2(2)
C8M C14M C13M . 117.0(2)
C2D C1D C11D . 120(2)
C3D C2D C1D . 118(2)
C2D C3D C4D . 123(2)
C3D C4D C12D . 118(2)
C6D C5D C13D . 122(2)
C7D C6D C5D . 116(2)
C8D C7D C6D . 122(2)
C14D C8D C7D . 123(2)
C14D C9D C11D . 108.6(17)
C14D C9D C15D . 121(2)
C11D C9D C15D . 100.6(18)
C14D C9D C10D 3_765 111.7(17)
C11D C9D C10D 3_765 110.9(17)
C15D C9D C10D 3_765 103.5(19)
C12D C10D C13D . 110.7(18)
C12D C10D C9D 3_765 112.9(19)
C13D C10D C9D 3_765 110.2(18)
C12D C11D C1D . 122.0(18)
C12D C11D C9D . 117.5(16)
C1D C11D C9D . 120.5(18)
C11D C12D C4D . 118.9(17)
C11D C12D C10D . 116.2(17)
C4D C12D C10D . 125(2)
C5D C13D C14D . 121.1(18)
C5D C13D C10D . 122.3(19)
C14D C13D C10D . 116.4(17)
C8D C14D C13D . 114.5(18)
C8D C14D C9D . 128.5(19)
C13D C14D C9D . 115.6(16)

loop_
_geom_bond_atom_site_label_1
_geom_bond_atom_site_label_2
_geom_bond_site_symmetry_2
_geom_bond_distance
C1M C2M . 1.352(4)
C1M C11M . 1.427(4)
C2M C3M . 1.398(4)
C3M C4M . 1.351(4)
C4M C12M . 1.415(3)
C5M C6M . 1.352(4)
C5M C13M . 1.422(3)
C6M C7M . 1.400(4)
C7M C8M . 1.338(4)
C8M C14M . 1.428(4)
C9M C11M . 1.398(3)
C9M C14M . 1.405(3)
C9M C15M . 1.512(3)
C10M C13M . 1.378(3)
C10M C12M . 1.384(3)
C11M C12M . 1.436(3)
C13M C14M . 1.436(3)
C1D C2D . 1.386(18)
C1D C11D . 1.394(17)
C2D C3D . 1.385(18)
C3D C4D . 1.394(18)
C4D C12D . 1.401(17)
C5D C6D . 1.382(18)
C5D C13D . 1.384(17)
C6D C7D . 1.382(19)
C7D C8D . 1.381(18)
C8D C14D . 1.379(17)
C9D C14D . 1.489(16)
C9D C11D . 1.531(16)
C9D C15D . 1.547(18)
C9D C10D 3_765 1.627(17)
C10D C12D . 1.497(16)
C10D C13D . 1.510(17)
C10D C9D 3_765 1.627(17)
C11D C12D . 1.379(17)
C13D C14D . 1.427(17)
